data_7251511
loop_
_publ_author_name
'Wzgarda-Raj, Kinga'

_publ_section_title
;
 Supramolecular interactions and aromaticity in phenazine--hydroxybenzoic
 acid co-crystals
;
_journal_issue 11
_journal_name_full CrystEngComm
_journal_page_first 1791
_journal_page_last 1800
_journal_paper_doi 10.1039/D5CE01177A
_journal_volume 28
_journal_year 2026
_chemical_formula_sum 'C43 H34 N6 O7'
_chemical_formula_weight 746.76
_space_group_crystal_system triclinic
_space_group_IT_number 2
_space_group_name_Hall '-P 1'
_space_group_name_H-M_alt 'P -1'
_atom_sites_solution_hydrogens mixed
_audit_creation_method SHELXL-2018/3
_audit_update_record
;
2025-12-14 deposited with the CCDC.	2026-02-06 downloaded from the CCDC.
;
_cell_angle_alpha 77.538(2)
_cell_angle_beta 78.893(2)
_cell_angle_gamma 78.392(2)
_cell_formula_units_Z 2
_cell_length_a 9.6784(3)
_cell_length_b 10.8060(3)
_cell_length_c 17.5157(5)
_cell_measurement_reflns_used 14808
_cell_measurement_temperature 293(2)
_cell_measurement_theta_max 74.9040
_cell_measurement_theta_min 2.5930
_cell_volume 1730.68(9)
_computing_structure_refinement 'SHELXL-2018/3 (Sheldrick, 2018)'
_computing_structure_solution 'SHELXT 2018/2 (Sheldrick, 2018)'
_diffrn_ambient_temperature 293(2)
_diffrn_detector_area_resol_mean 10.0000
_diffrn_measured_fraction_theta_full 0.998
_diffrn_measured_fraction_theta_max 0.943
_diffrn_measurement_device_type 'XtaLAB Synergy, Dualflex, HyPix'
_diffrn_radiation_type CuK\a
_diffrn_radiation_wavelength 1.54184
_diffrn_reflns_av_R_equivalents 0.0430
_diffrn_reflns_av_unetI/netI 0.0293
_diffrn_reflns_Laue_measured_fraction_full 0.998
_diffrn_reflns_Laue_measured_fraction_max 0.943
_diffrn_reflns_limit_h_max 11
_diffrn_reflns_limit_h_min -11
_diffrn_reflns_limit_k_max 11
_diffrn_reflns_limit_k_min -13
_diffrn_reflns_limit_l_max 21
_diffrn_reflns_limit_l_min -21
_diffrn_reflns_number 31492
_diffrn_reflns_point_group_measured_fraction_full 0.998
_diffrn_reflns_point_group_measured_fraction_max 0.943
_diffrn_reflns_theta_full 67.684
_diffrn_reflns_theta_max 76.560
_diffrn_reflns_theta_min 2.616
_diffrn_source 'micro-focus sealed X-ray tube'
_exptl_absorpt_coefficient_mu 0.815
_exptl_absorpt_correction_T_max 1.00000
_exptl_absorpt_correction_T_min 0.75038
_exptl_crystal_colour colourless
_exptl_crystal_density_diffrn 1.433
_exptl_crystal_description block
_exptl_crystal_F_000 780
_exptl_crystal_size_max 0.194
_exptl_crystal_size_mid 0.103
_exptl_crystal_size_min 0.069
_refine_diff_density_max 0.739
_refine_diff_density_min -0.294
_refine_diff_density_rms 0.089
_refine_ls_extinction_method none
_refine_ls_goodness_of_fit_ref 1.057
_refine_ls_hydrogen_treatment constr
_refine_ls_matrix_type full
_refine_ls_number_parameters 515
_refine_ls_number_reflns 6859
_refine_ls_number_restraints 337
_refine_ls_restrained_S_all 1.030
_refine_ls_R_factor_all 0.0855
_refine_ls_R_factor_gt 0.0738
_refine_ls_shift/su_max 0.000
_refine_ls_shift/su_mean 0.000
_refine_ls_structure_factor_coef Fsqd
_refine_ls_weighting_details 'w=1/[\s^2^(Fo^2^)+(0.1098P)^2^+2.0926P] where P=(Fo^2^+2Fc^2^)/3'
_refine_ls_weighting_scheme calc
_refine_ls_wR_factor_gt 0.2015
_refine_ls_wR_factor_ref 0.2078
_reflns_Friedel_coverage 0.000
_reflns_number_gt 5962
_reflns_number_total 6859
_reflns_threshold_expression 'I > 2\s(I)'
_cod_data_source_file d5ce01177a2.cif
_cod_data_source_block shelx
_cod_depositor_comments 'Adding full bibliography for 7251511--7251512.cif.'
_cod_database_code 7251511
_shelx_shelxl_version_number 2018/3
_shelx_space_group_comment
;
The symmetry employed for this shelxl refinement is uniquely defined
by the following loop, which should always be used as a source of
symmetry information in preference to the above space-group names.
They are only intended as comments.
;
_cell_oxdiff_measurement_reflns_used 16644

loop_
_space_group_symop_operation_xyz
'x, y, z'
'-x, -y, -z'

loop_
_atom_site_label
_atom_site_type_symbol
_atom_site_fract_x
_atom_site_fract_y
_atom_site_fract_z
_atom_site_U_iso_or_equiv
_atom_site_adp_type
_atom_site_occupancy
_atom_site_site_symmetry_order
_atom_site_calc_flag
_atom_site_refinement_flags_posn
_atom_site_refinement_flags_adp
_atom_site_refinement_flags_occupancy
_atom_site_disorder_assembly
_atom_site_disorder_group
O31A O 0.48774(18) 0.44293(16) 0.74683(10) 0.0262(4) Uani 1 1 d . U . . .
H31A H 0.439996 0.463459 0.787583 0.039 Uiso 1 1 calc R U . . .
O32A O 0.29635(18) 0.32140(16) 0.85004(10) 0.0302(4) Uani 1 1 d . U . . .
H32A H 0.236055 0.278998 0.875961 0.045 Uiso 1 1 calc R U . . .
O30A O 0.6840(2) 0.32713(17) 0.64790(11) 0.0334(4) Uani 1 1 d . U . . .
H30A H 0.739822 0.284864 0.617854 0.050 Uiso 1 1 calc R U . . .
N1C N 0.8886(2) 0.53729(18) 0.56026(11) 0.0227(4) Uani 1 1 d . U . . .
O28A O 0.5848(3) -0.13111(19) 0.69626(13) 0.0470(5) Uani 1 1 d . U . . .
H28A H 0.587372 -0.209174 0.705969 0.070 Uiso 1 1 calc R U . . .
N1A N 0.0841(2) 0.20715(18) 0.94528(11) 0.0247(4) Uani 1 1 d . U . . .
O111 O 0.6599(2) 0.6183(2) 0.67814(13) 0.0460(5) Uani 1 1 d G U . . .
H11C H 0.607159 0.560748 0.689879 0.069 Uiso 1 1 d G U . . .
H11D H 0.727601 0.592028 0.643592 0.069 Uiso 1 1 d G U . . .
N1B N 0.8841(2) 0.20780(18) 0.54621(11) 0.0253(4) Uani 1 1 d . U . . .
O29A O 0.4235(2) -0.1422(2) 0.80750(13) 0.0485(6) Uani 1 1 d . U . . .
O112 O 0.3626(2) 0.6136(2) 0.84015(14) 0.0527(6) Uani 1 1 d G U . . .
H11E H 0.366360 0.693048 0.834356 0.079 Uiso 1 1 d G U . . .
H11F H 0.281278 0.605334 0.867648 0.079 Uiso 1 1 d G U . . .
N8B N 1.1001(2) 0.12590(19) 0.42501(12) 0.0288(5) Uani 1 1 d . U . . .
N1D N 0.1188(2) 0.53855(19) 0.94532(11) 0.0260(4) Uani 1 1 d . U . . .
N8A N -0.1437(2) 0.1275(2) 1.06150(12) 0.0282(5) Uani 1 1 d . U . . .
C25A C 0.3910(2) 0.2495(2) 0.80220(13) 0.0235(5) Uani 1 1 d . U . . .
C21A C 0.4970(2) 0.0578(2) 0.75015(13) 0.0226(5) Uani 1 1 d . U . . .
C24A C 0.4906(2) 0.3163(2) 0.74888(13) 0.0226(5) Uani 1 1 d . U . . .
C7C C 1.0257(2) 0.5131(2) 0.57103(13) 0.0217(5) Uani 1 1 d . U . . .
C27A C 0.5016(2) -0.0813(2) 0.75136(13) 0.0240(5) Uani 1 1 d . U . . .
C2C C 0.8607(2) 0.5240(2) 0.49007(13) 0.0226(5) Uani 1 1 d . U . . .
C23A C 0.5933(2) 0.2522(2) 0.69621(13) 0.0244(5) Uani 1 1 d . U . . .
C7D C 0.1352(3) 0.4655(2) 1.01677(14) 0.0260(5) Uani 1 1 d . U . . .
C26A C 0.3949(2) 0.1203(2) 0.80327(13) 0.0232(5) Uani 1 1 d . U . . .
H26A H 0.329848 0.075563 0.839190 0.028 Uiso 1 1 calc R U . . .
C22A C 0.5966(2) 0.1238(2) 0.69637(13) 0.0240(5) Uani 1 1 d . U . . .
H22A H 0.664381 0.081544 0.661128 0.029 Uiso 1 1 calc R U . . .
C2A C -0.0513(3) 0.2402(2) 0.93183(13) 0.0236(5) Uani 1 1 d . U . . .
C2B C 0.8519(3) 0.1938(2) 0.47737(14) 0.0253(5) Uani 1 1 d . U . . .
C6C C 1.0616(3) 0.5233(2) 0.64477(14) 0.0258(5) Uani 1 1 d . U . . .
H6C H 0.989628 0.546775 0.685113 0.031 Uiso 1 1 calc R U . . .
C14A C 0.1087(3) 0.1343(2) 1.01565(14) 0.0254(5) Uani 1 1 d . U . . .
C2D C -0.0143(3) 0.5726(2) 0.92783(14) 0.0249(5) Uani 1 1 d . U . . .
C14B C 1.0221(3) 0.1823(2) 0.55531(14) 0.0252(5) Uani 1 1 d . U . . .
C7B C 0.9624(3) 0.1524(2) 0.41644(14) 0.0260(5) Uani 1 1 d . U . . .
C7A C -0.1669(3) 0.2008(2) 0.99147(14) 0.0257(5) Uani 1 1 d . U . . .
C9A C -0.0076(3) 0.0944(2) 1.07418(14) 0.0272(5) Uani 1 1 d . U . . .
C3C C 0.7168(3) 0.5463(2) 0.47649(14) 0.0263(5) Uani 1 1 d . U . . .
H3C H 0.642625 0.568733 0.516038 0.032 Uiso 1 1 calc R U . . .
C3A C -0.0827(3) 0.3161(2) 0.85779(14) 0.0286(5) Uani 1 1 d . U . . .
H3A H -0.009154 0.342064 0.818644 0.034 Uiso 1 1 calc R U . . .
C9B C 1.1318(3) 0.1413(2) 0.49358(15) 0.0279(5) Uani 1 1 d . U . . .
C5C C 1.1993(3) 0.4991(2) 0.65599(14) 0.0284(5) Uani 1 1 d . U . . .
H5C H 1.221019 0.504629 0.704482 0.034 Uiso 1 1 calc R U . . .
C3D C -0.0370(3) 0.6481(2) 0.85205(14) 0.0295(5) Uani 1 1 d . U . . .
H3D H 0.040156 0.673512 0.815474 0.035 Uiso 1 1 calc R U . . .
C4C C 0.6877(3) 0.5348(2) 0.40544(15) 0.0285(5) Uani 1 1 d . U . . .
H4C H 0.593382 0.549180 0.396867 0.034 Uiso 1 1 calc R U . . .
C6D C 0.2738(3) 0.4253(2) 1.03824(16) 0.0311(5) Uani 1 1 d . U . . .
H6D H 0.353064 0.448085 1.002561 0.037 Uiso 1 1 calc R U . . .
C13B C 1.0621(3) 0.1972(2) 0.62665(15) 0.0326(6) Uani 1 1 d . U . . .
H13B H 0.992730 0.224253 0.667089 0.039 Uiso 1 1 calc R U . . .
C4A C -0.2203(3) 0.3503(2) 0.84472(15) 0.0327(6) Uani 1 1 d . U . . .
H4A H -0.239865 0.398677 0.796091 0.039 Uiso 1 1 calc R U . . .
C3B C 0.7075(3) 0.2215(2) 0.46458(16) 0.0323(6) Uani 1 1 d . U . . .
H3B H 0.635231 0.247675 0.504004 0.039 Uiso 1 1 calc R U . . .
C13A C 0.2500(3) 0.0962(3) 1.03285(16) 0.0326(6) Uani 1 1 d . U . . .
H13A H 0.326193 0.121594 0.995516 0.039 Uiso 1 1 calc R U . . .
C6A C -0.3097(3) 0.2406(2) 0.97536(16) 0.0312(5) Uani 1 1 d . U . . .
H6A H -0.385449 0.216674 1.013555 0.037 Uiso 1 1 calc R U . . .
C4D C -0.1708(3) 0.6826(2) 0.83365(16) 0.0338(6) Uani 1 1 d . U . . .
H4D H -0.184530 0.730688 0.784027 0.041 Uiso 1 1 calc R U . . .
C6B C 0.9230(3) 0.1405(2) 0.34407(15) 0.0334(6) Uani 1 1 d . U . . .
H6B H 0.992990 0.113253 0.303952 0.040 Uiso 1 1 calc R U . . .
C10A C 0.0232(3) 0.0169(2) 1.14784(15) 0.0340(6) Uani 1 1 d . U . . .
H10A H -0.050691 -0.010281 1.186313 0.041 Uiso 1 1 calc R U . . .
C5A C -0.3353(3) 0.3134(3) 0.90419(16) 0.0335(6) Uani 1 1 d . U . . .
H5A H -0.428725 0.339479 0.894226 0.040 Uiso 1 1 calc R U . . .
C5D C 0.2907(3) 0.3536(3) 1.11088(17) 0.0348(6) Uani 1 1 d . U . . .
H5D H 0.381732 0.327879 1.124514 0.042 Uiso 1 1 calc R U . . .
C10B C 1.2772(3) 0.1159(3) 0.50523(18) 0.0367(6) Uani 1 1 d . U . . .
H10B H 1.349086 0.089429 0.465683 0.044 Uiso 1 1 calc R U . . .
C12B C 1.2022(3) 0.1718(3) 0.63514(18) 0.0391(7) Uani 1 1 d . U . . .
H12B H 1.227932 0.181524 0.681720 0.047 Uiso 1 1 calc R U . . .
C12A C 0.2742(3) 0.0224(3) 1.10400(17) 0.0390(7) Uani 1 1 d . U . . .
H12A H 0.367225 -0.002371 1.114780 0.047 Uiso 1 1 calc R U . . .
C11A C 0.1600(4) -0.0171(3) 1.16183(16) 0.0397(7) Uani 1 1 d . U . . .
H11A H 0.179086 -0.067173 1.210136 0.048 Uiso 1 1 calc R U . . .
C4B C 0.6749(3) 0.2095(3) 0.39456(18) 0.0389(6) Uani 1 1 d . U . . .
H4B H 0.580292 0.228121 0.386296 0.047 Uiso 1 1 calc R U . . .
C11B C 1.3105(3) 0.1303(3) 0.57392(19) 0.0411(7) Uani 1 1 d . U . . .
H11B H 1.405537 0.112873 0.581409 0.049 Uiso 1 1 calc R U . . .
C5B C 0.7848(3) 0.1688(3) 0.33372(17) 0.0394(7) Uani 1 1 d . U . . .
H5B H 0.760704 0.161535 0.286157 0.047 Uiso 1 1 calc R U . . .

loop_
_atom_site_aniso_label
_atom_site_aniso_U_11
_atom_site_aniso_U_22
_atom_site_aniso_U_33
_atom_site_aniso_U_23
_atom_site_aniso_U_13
_atom_site_aniso_U_12
O31A 0.0253(9) 0.0276(8) 0.0247(8) -0.0084(6) 0.0054(6) -0.0075(7)
O32A 0.0269(9) 0.0306(9) 0.0308(9) -0.0088(7) 0.0101(7) -0.0103(7)
O30A 0.0324(10) 0.0301(9) 0.0347(10) -0.0104(7) 0.0143(7) -0.0122(8)
N1C 0.0245(10) 0.0219(9) 0.0207(9) -0.0023(7) 0.0019(7) -0.0081(8)
O28A 0.0635(14) 0.0320(10) 0.0476(12) -0.0192(9) -0.0138(10) 0.0048(10)
N1A 0.0289(11) 0.0236(9) 0.0222(9) -0.0048(7) -0.0011(8) -0.0080(8)
O111 0.0317(11) 0.0644(14) 0.0399(11) -0.0164(10) 0.0134(8) -0.0140(10)
N1B 0.0304(11) 0.0218(9) 0.0231(10) -0.0037(7) 0.0022(8) -0.0094(8)
O29A 0.0574(14) 0.0403(11) 0.0495(12) 0.0098(9) -0.0125(10) -0.0278(10)
O112 0.0403(12) 0.0679(15) 0.0460(13) -0.0192(11) 0.0184(9) -0.0149(11)
N8B 0.0302(11) 0.0253(10) 0.0297(11) -0.0063(8) 0.0043(8) -0.0088(8)
N1D 0.0308(11) 0.0244(10) 0.0229(10) -0.0067(8) 0.0016(8) -0.0080(8)
N8A 0.0335(11) 0.0278(10) 0.0232(10) -0.0042(8) 0.0016(8) -0.0112(9)
C25A 0.0188(11) 0.0309(12) 0.0211(11) -0.0050(9) -0.0007(8) -0.0068(9)
C21A 0.0201(11) 0.0293(12) 0.0193(10) -0.0043(9) -0.0049(8) -0.0049(9)
C24A 0.0197(11) 0.0263(11) 0.0221(11) -0.0041(9) -0.0019(9) -0.0062(9)
C7C 0.0236(11) 0.0201(10) 0.0209(11) -0.0016(8) 0.0010(9) -0.0086(9)
C27A 0.0209(11) 0.0296(12) 0.0222(11) -0.0032(9) -0.0054(8) -0.0058(9)
C2C 0.0258(12) 0.0206(10) 0.0206(11) -0.0021(8) 0.0011(9) -0.0084(9)
C23A 0.0207(11) 0.0317(12) 0.0209(11) -0.0037(9) 0.0004(9) -0.0092(9)
C7D 0.0315(13) 0.0220(11) 0.0247(11) -0.0069(9) -0.0004(9) -0.0064(10)
C26A 0.0187(11) 0.0303(12) 0.0202(11) -0.0016(9) -0.0005(8) -0.0087(9)
C22A 0.0201(11) 0.0301(12) 0.0220(11) -0.0074(9) 0.0000(8) -0.0053(9)
C2A 0.0278(12) 0.0222(10) 0.0211(11) -0.0059(8) -0.0002(9) -0.0065(9)
C2B 0.0287(12) 0.0214(10) 0.0254(11) -0.0031(9) 0.0022(9) -0.0104(9)
C6C 0.0307(13) 0.0258(11) 0.0208(11) -0.0036(9) -0.0001(9) -0.0087(10)
C14A 0.0323(13) 0.0225(11) 0.0228(11) -0.0061(9) -0.0038(9) -0.0062(9)
C2D 0.0308(13) 0.0216(11) 0.0225(11) -0.0061(8) 0.0006(9) -0.0069(9)
C14B 0.0283(12) 0.0191(10) 0.0273(12) -0.0006(9) -0.0014(9) -0.0086(9)
C7B 0.0310(13) 0.0228(11) 0.0230(11) -0.0033(9) 0.0037(9) -0.0105(10)
C7A 0.0295(13) 0.0240(11) 0.0245(11) -0.0061(9) 0.0008(9) -0.0095(10)
C9A 0.0390(14) 0.0221(11) 0.0222(11) -0.0048(9) -0.0040(10) -0.0089(10)
C3C 0.0241(12) 0.0262(11) 0.0272(12) -0.0039(9) 0.0015(9) -0.0073(9)
C3A 0.0369(14) 0.0255(11) 0.0230(11) -0.0037(9) -0.0026(10) -0.0073(10)
C9B 0.0291(13) 0.0207(11) 0.0322(13) -0.0024(9) -0.0008(10) -0.0069(10)
C5C 0.0334(13) 0.0286(12) 0.0247(12) -0.0029(9) -0.0046(10) -0.0109(10)
C3D 0.0400(14) 0.0266(12) 0.0220(11) -0.0043(9) 0.0000(10) -0.0104(10)
C4C 0.0254(12) 0.0282(12) 0.0321(13) -0.0006(10) -0.0056(10) -0.0092(10)
C6D 0.0310(13) 0.0287(12) 0.0344(13) -0.0087(10) -0.0033(10) -0.0058(10)
C13B 0.0454(16) 0.0236(11) 0.0289(13) -0.0010(9) -0.0061(11) -0.0101(11)
C4A 0.0413(15) 0.0275(12) 0.0294(13) -0.0050(10) -0.0103(11) -0.0021(11)
C3B 0.0282(13) 0.0295(12) 0.0397(14) -0.0058(10) -0.0015(11) -0.0103(10)
C13A 0.0346(14) 0.0331(13) 0.0331(13) -0.0110(10) -0.0085(11) -0.0040(11)
C6A 0.0287(13) 0.0320(13) 0.0343(13) -0.0092(10) -0.0006(10) -0.0092(10)
C4D 0.0468(16) 0.0271(12) 0.0283(13) -0.0038(10) -0.0094(11) -0.0060(11)
C6B 0.0481(16) 0.0294(12) 0.0243(12) -0.0060(10) 0.0004(11) -0.0145(12)
C10A 0.0535(17) 0.0284(12) 0.0216(12) -0.0016(9) -0.0054(11) -0.0138(12)
C5A 0.0295(13) 0.0331(13) 0.0412(15) -0.0117(11) -0.0098(11) -0.0035(11)
C5D 0.0368(14) 0.0307(13) 0.0392(14) -0.0091(11) -0.0117(11) -0.0024(11)
C10B 0.0284(13) 0.0280(12) 0.0506(16) -0.0041(11) -0.0027(12) -0.0040(10)
C12B 0.0506(17) 0.0278(13) 0.0430(15) 0.0009(11) -0.0219(13) -0.0103(12)
C12A 0.0465(16) 0.0356(14) 0.0402(15) -0.0148(11) -0.0208(13) 0.0029(12)
C11A 0.066(2) 0.0276(13) 0.0291(13) -0.0040(10) -0.0193(13) -0.0058(13)
C4B 0.0372(15) 0.0338(14) 0.0501(17) -0.0034(12) -0.0134(13) -0.0145(12)
C11B 0.0340(15) 0.0300(13) 0.0601(19) -0.0006(12) -0.0183(13) -0.0055(11)
C5B 0.0572(18) 0.0350(14) 0.0328(14) -0.0037(11) -0.0136(13) -0.0201(13)

loop_
_atom_type_symbol
_atom_type_description
_atom_type_scat_dispersion_real
_atom_type_scat_dispersion_imag
_atom_type_scat_source
C C 0.0181 0.0091 'International Tables Vol C Tables 4.2.6.8 and 6.1.1.4'
H H 0.0000 0.0000 'International Tables Vol C Tables 4.2.6.8 and 6.1.1.4'
N N 0.0311 0.0180 'International Tables Vol C Tables 4.2.6.8 and 6.1.1.4'
O O 0.0492 0.0322 'International Tables Vol C Tables 4.2.6.8 and 6.1.1.4'

loop_
_geom_angle_atom_site_label_1
_geom_angle_atom_site_label_2
_geom_angle_atom_site_label_3
_geom_angle
_geom_angle_site_symmetry_1
_geom_angle_site_symmetry_3
_geom_angle_publ_flag
C24A O31A H31A 109.5 . . ?
C25A O32A H32A 109.5 . . ?
C23A O30A H30A 109.5 . . ?
C7C N1C C2C 117.5(2) . . ?
C27A O28A H28A 109.5 . . ?
C2A N1A C14A 117.9(2) . . ?
H11C O111 H11D 104.5 . . ?
C14B N1B C2B 117.8(2) . . ?
H11E O112 H11F 104.5 . . ?
C7B N8B C9B 117.0(2) . . ?
C2D N1D C7D 117.3(2) . . ?
C7A N8A C9A 116.9(2) . . ?
O32A C25A C26A 125.3(2) . . ?
O32A C25A C24A 114.6(2) . . ?
C26A C25A C24A 120.1(2) . . ?
C26A C21A C22A 120.7(2) . . ?
C26A C21A C27A 119.7(2) . . ?
C22A C21A C27A 119.6(2) . . ?
O31A C24A C25A 120.8(2) . . ?
O31A C24A C23A 119.4(2) . . ?
C25A C24A C23A 119.8(2) . . ?
N1C C7C C6C 120.0(2) . . ?
N1C C7C C2C 121.5(2) . 2_766 ?
C6C C7C C2C 118.5(2) . 2_766 ?
O29A C27A O28A 124.5(2) . . ?
O29A C27A C21A 117.8(2) . . ?
O28A C27A C21A 117.7(2) . . ?
N1C C2C C3C 119.5(2) . . ?
N1C C2C C7C 121.0(2) . 2_766 ?
C3C C2C C7C 119.4(2) . 2_766 ?
O30A C23A C22A 125.5(2) . . ?
O30A C23A C24A 114.2(2) . . ?
C22A C23A C24A 120.4(2) . . ?
N1D C7D C6D 119.9(2) . . ?
N1D C7D C2D 121.0(2) . 2_567 ?
C6D C7D C2D 119.1(2) . 2_567 ?
C25A C26A C21A 119.6(2) . . ?
C25A C26A H26A 120.2 . . ?
C21A C26A H26A 120.2 . . ?
C23A C22A C21A 119.4(2) . . ?
C23A C22A H22A 120.3 . . ?
C21A C22A H22A 120.3 . . ?
N1A C2A C3A 120.0(2) . . ?
N1A C2A C7A 120.8(2) . . ?
C3A C2A C7A 119.1(2) . . ?
N1B C2B C3B 119.9(2) . . ?
N1B C2B C7B 120.6(2) . . ?
C3B C2B C7B 119.6(2) . . ?
C5C C6C C7C 120.3(2) . . ?
C5C C6C H6C 119.8 . . ?
C7C C6C H6C 119.8 . . ?
N1A C14A C13A 120.3(2) . . ?
N1A C14A C9A 120.6(2) . . ?
C13A C14A C9A 119.2(2) . . ?
N1D C2D C3D 119.5(2) . . ?
N1D C2D C7D 121.6(2) . 2_567 ?
C3D C2D C7D 118.9(2) . 2_567 ?
N1B C14B C13B 120.1(2) . . ?
N1B C14B C9B 121.0(2) . . ?
C13B C14B C9B 118.9(2) . . ?
N8B C7B C6B 119.3(2) . . ?
N8B C7B C2B 122.2(2) . . ?
C6B C7B C2B 118.5(2) . . ?
N8A C7A C6A 119.3(2) . . ?
N8A C7A C2A 121.8(2) . . ?
C6A C7A C2A 119.0(2) . . ?
N8A C9A C10A 119.3(2) . . ?
N8A C9A C14A 122.0(2) . . ?
C10A C9A C14A 118.8(2) . . ?
C4C C3C C2C 120.0(2) . . ?
C4C C3C H3C 120.0 . . ?
C2C C3C H3C 120.0 . . ?
C4A C3A C2A 119.8(2) . . ?
C4A C3A H3A 120.1 . . ?
C2A C3A H3A 120.1 . . ?
N8B C9B C10B 119.2(2) . . ?
N8B C9B C14B 121.4(2) . . ?
C10B C9B C14B 119.4(2) . . ?
C6C C5C C4C 121.1(2) . 2_766 ?
C6C C5C H5C 119.4 . . ?
C4C C5C H5C 119.4 2_766 . ?
C4D C3D C2D 120.0(2) . . ?
C4D C3D H3D 120.0 . . ?
C2D C3D H3D 120.0 . . ?
C3C C4C C5C 120.6(2) . 2_766 ?
C3C C4C H4C 119.7 . . ?
C5C C4C H4C 119.7 2_766 . ?
C5D C6D C7D 120.1(2) . . ?
C5D C6D H6D 119.9 . . ?
C7D C6D H6D 119.9 . . ?
C12B C13B C14B 119.6(3) . . ?
C12B C13B H13B 120.2 . . ?
C14B C13B H13B 120.2 . . ?
C3A C4A C5A 121.2(2) . . ?
C3A C4A H4A 119.4 . . ?
C5A C4A H4A 119.4 . . ?
C4B C3B C2B 119.9(3) . . ?
C4B C3B H3B 120.0 . . ?
C2B C3B H3B 120.0 . . ?
C12A C13A C14A 120.0(3) . . ?
C12A C13A H13A 120.0 . . ?
C14A C13A H13A 120.0 . . ?
C5A C6A C7A 120.1(2) . . ?
C5A C6A H6A 119.9 . . ?
C7A C6A H6A 119.9 . . ?
C3D C4D C5D 121.0(2) . 2_567 ?
C3D C4D H4D 119.5 . . ?
C5D C4D H4D 119.5 2_567 . ?
C5B C6B C7B 120.3(2) . . ?
C5B C6B H6B 119.9 . . ?
C7B C6B H6B 119.9 . . ?
C11A C10A C9A 120.1(3) . . ?
C11A C10A H10A 120.0 . . ?
C9A C10A H10A 120.0 . . ?
C6A C5A C4A 120.7(2) . . ?
C6A C5A H5A 119.7 . . ?
C4A C5A H5A 119.7 . . ?
C6D C5D C4D 120.9(3) . 2_567 ?
C6D C5D H5D 119.6 . . ?
C4D C5D H5D 119.6 2_567 . ?
C11B C10B C9B 119.8(3) . . ?
C11B C10B H10B 120.1 . . ?
C9B C10B H10B 120.1 . . ?
C13B C12B C11B 121.2(3) . . ?
C13B C12B H12B 119.4 . . ?
C11B C12B H12B 119.4 . . ?
C13A C12A C11A 121.0(3) . . ?
C13A C12A H12A 119.5 . . ?
C11A C12A H12A 119.5 . . ?
C10A C11A C12A 120.9(2) . . ?
C10A C11A H11A 119.5 . . ?
C12A C11A H11A 119.5 . . ?
C3B C4B C5B 120.6(3) . . ?
C3B C4B H4B 119.7 . . ?
C5B C4B H4B 119.7 . . ?
C10B C11B C12B 121.1(3) . . ?
C10B C11B H11B 119.5 . . ?
C12B C11B H11B 119.5 . . ?
C6B C5B C4B 121.1(3) . . ?
C6B C5B H5B 119.4 . . ?
C4B C5B H5B 119.4 . . ?

loop_
_geom_bond_atom_site_label_1
_geom_bond_atom_site_label_2
_geom_bond_distance
_geom_bond_site_symmetry_2
_geom_bond_publ_flag
O31A C24A 1.356(3) . ?
O31A H31A 0.8200 . ?
O32A C25A 1.358(3) . ?
O32A H32A 0.8200 . ?
O30A C23A 1.359(3) . ?
O30A H30A 0.8200 . ?
N1C C7C 1.342(3) . ?
N1C C2C 1.350(3) . ?
O28A C27A 1.273(3) . ?
O28A H28A 0.8200 . ?
N1A C2A 1.340(3) . ?
N1A C14A 1.347(3) . ?
O111 H11C 0.8501 . ?
O111 H11D 0.8499 . ?
N1B C14B 1.341(3) . ?
N1B C2B 1.348(3) . ?
O29A C27A 1.267(3) . ?
O112 H11E 0.8502 . ?
O112 H11F 0.8500 . ?
N8B C7B 1.336(3) . ?
N8B C9B 1.347(3) . ?
N1D C2D 1.342(3) . ?
N1D C7D 1.347(3) . ?
N8A C7A 1.341(3) . ?
N8A C9A 1.342(3) . ?
C25A C26A 1.384(3) . ?
C25A C24A 1.401(3) . ?
C21A C26A 1.396(3) . ?
C21A C22A 1.401(3) . ?
C21A C27A 1.490(3) . ?
C24A C23A 1.402(3) . ?
C7C C6C 1.432(3) . ?
C7C C2C 1.439(3) 2_766 ?
C2C C3C 1.422(3) . ?
C23A C22A 1.381(3) . ?
C7D C6D 1.421(4) . ?
C7D C2D 1.437(3) 2_567 ?
C26A H26A 0.9300 . ?
C22A H22A 0.9300 . ?
C2A C3A 1.428(3) . ?
C2A C7A 1.440(3) . ?
C2B C3B 1.420(4) . ?
C2B C7B 1.434(3) . ?
C6C C5C 1.350(4) . ?
C6C H6C 0.9300 . ?
C14A C13A 1.418(4) . ?
C14A C9A 1.437(3) . ?
C2D C3D 1.431(3) . ?
C14B C13B 1.427(4) . ?
C14B C9B 1.439(3) . ?
C7B C6B 1.430(4) . ?
C7A C6A 1.426(4) . ?
C9A C10A 1.427(3) . ?
C3C C4C 1.364(4) . ?
C3C H3C 0.9300 . ?
C3A C4A 1.358(4) . ?
C3A H3A 0.9300 . ?
C9B C10B 1.424(4) . ?
C5C C4C 1.430(4) 2_766 ?
C5C H5C 0.9300 . ?
C3D C4D 1.354(4) . ?
C3D H3D 0.9300 . ?
C4C H4C 0.9300 . ?
C6D C5D 1.360(4) . ?
C6D H6D 0.9300 . ?
C13B C12B 1.359(4) . ?
C13B H13B 0.9300 . ?
C4A C5A 1.427(4) . ?
C4A H4A 0.9300 . ?
C3B C4B 1.361(4) . ?
C3B H3B 0.9300 . ?
C13A C12A 1.361(4) . ?
C13A H13A 0.9300 . ?
C6A C5A 1.361(4) . ?
C6A H6A 0.9300 . ?
C4D C5D 1.424(4) 2_567 ?
C4D H4D 0.9300 . ?
C6B C5B 1.350(4) . ?
C6B H6B 0.9300 . ?
C10A C11A 1.356(4) . ?
C10A H10A 0.9300 . ?
C5A H5A 0.9300 . ?
C5D H5D 0.9300 . ?
C10B C11B 1.351(4) . ?
C10B H10B 0.9300 . ?
C12B C11B 1.427(4) . ?
C12B H12B 0.9300 . ?
C12A C11A 1.415(5) . ?
C12A H12A 0.9300 . ?
C11A H11A 0.9300 . ?
C4B C5B 1.428(4) . ?
C4B H4B 0.9300 . ?
C11B H11B 0.9300 . ?
C5B H5B 0.9300 . ?

loop_
_geom_torsion_atom_site_label_1
_geom_torsion_atom_site_label_2
_geom_torsion_atom_site_label_3
_geom_torsion_atom_site_label_4
_geom_torsion
_geom_torsion_site_symmetry_1
_geom_torsion_site_symmetry_2
_geom_torsion_site_symmetry_3
_geom_torsion_site_symmetry_4
_geom_torsion_publ_flag
O32A C25A C24A O31A -0.6(3) . . . . ?
C26A C25A C24A O31A 179.7(2) . . . . ?
O32A C25A C24A C23A -179.7(2) . . . . ?
C26A C25A C24A C23A 0.5(3) . . . . ?
C2C N1C C7C C6C -178.9(2) . . . . ?
C2C N1C C7C C2C 0.8(3) . . . 2_766 ?
C26A C21A C27A O29A -8.6(3) . . . . ?
C22A C21A C27A O29A 170.5(2) . . . . ?
C26A C21A C27A O28A 172.0(2) . . . . ?
C22A C21A C27A O28A -8.9(3) . . . . ?
C7C N1C C2C C3C 178.82(19) . . . . ?
C7C N1C C2C C7C -0.8(3) . . . 2_766 ?
O31A C24A C23A O30A 1.2(3) . . . . ?
C25A C24A C23A O30A -179.7(2) . . . . ?
O31A C24A C23A C22A -178.9(2) . . . . ?
C25A C24A C23A C22A 0.2(3) . . . . ?
C2D N1D C7D C6D 179.3(2) . . . . ?
C2D N1D C7D C2D -0.8(4) . . . 2_567 ?
O32A C25A C26A C21A 179.2(2) . . . . ?
C24A C25A C26A C21A -1.0(3) . . . . ?
C22A C21A C26A C25A 0.8(3) . . . . ?
C27A C21A C26A C25A 179.8(2) . . . . ?
O30A C23A C22A C21A 179.4(2) . . . . ?
C24A C23A C22A C21A -0.5(3) . . . . ?
C26A C21A C22A C23A 0.0(3) . . . . ?
C27A C21A C22A C23A -179.1(2) . . . . ?
C14A N1A C2A C3A -179.3(2) . . . . ?
C14A N1A C2A C7A 1.1(3) . . . . ?
C14B N1B C2B C3B -179.1(2) . . . . ?
C14B N1B C2B C7B 0.3(3) . . . . ?
N1C C7C C6C C5C -180.0(2) . . . . ?
C2C C7C C6C C5C 0.3(3) 2_766 . . . ?
C2A N1A C14A C13A 179.8(2) . . . . ?
C2A N1A C14A C9A -0.3(3) . . . . ?
C7D N1D C2D C3D -178.8(2) . . . . ?
C7D N1D C2D C7D 0.8(4) . . . 2_567 ?
C2B N1B C14B C13B 179.2(2) . . . . ?
C2B N1B C14B C9B 0.0(3) . . . . ?
C9B N8B C7B C6B 178.6(2) . . . . ?
C9B N8B C7B C2B -0.8(3) . . . . ?
N1B C2B C7B N8B 0.1(3) . . . . ?
C3B C2B C7B N8B 179.5(2) . . . . ?
N1B C2B C7B C6B -179.2(2) . . . . ?
C3B C2B C7B C6B 0.2(3) . . . . ?
C9A N8A C7A C6A -179.0(2) . . . . ?
C9A N8A C7A C2A 1.2(3) . . . . ?
N1A C2A C7A N8A -1.7(3) . . . . ?
C3A C2A C7A N8A 178.8(2) . . . . ?
N1A C2A C7A C6A 178.5(2) . . . . ?
C3A C2A C7A C6A -1.0(3) . . . . ?
C7A N8A C9A C10A 179.7(2) . . . . ?
C7A N8A C9A C14A -0.4(3) . . . . ?
N1A C14A C9A N8A 0.0(3) . . . . ?
C13A C14A C9A N8A 179.9(2) . . . . ?
N1A C14A C9A C10A 179.8(2) . . . . ?
C13A C14A C9A C10A -0.3(3) . . . . ?
N1C C2C C3C C4C 179.2(2) . . . . ?
C7C C2C C3C C4C -1.2(3) 2_766 . . . ?
N1A C2A C3A C4A -179.4(2) . . . . ?
C7A C2A C3A C4A 0.2(3) . . . . ?
C7B N8B C9B C10B -179.2(2) . . . . ?
C7B N8B C9B C14B 1.0(3) . . . . ?
N1B C14B C9B N8B -0.6(3) . . . . ?
C13B C14B C9B N8B -179.9(2) . . . . ?
N1B C14B C9B C10B 179.6(2) . . . . ?
C13B C14B C9B C10B 0.4(3) . . . . ?
C7C C6C C5C C4C 1.2(4) . . . 2_766 ?
N1D C2D C3D C4D 179.7(2) . . . . ?
C7D C2D C3D C4D 0.1(4) 2_567 . . . ?
C2C C3C C4C C5C -0.2(4) . . . 2_766 ?
N1D C7D C6D C5D 178.8(2) . . . . ?
C2D C7D C6D C5D -1.1(4) 2_567 . . . ?
N1B C14B C13B C12B -179.7(2) . . . . ?
C9B C14B C13B C12B -0.5(3) . . . . ?
C2A C3A C4A C5A 1.0(4) . . . . ?
N1B C2B C3B C4B 178.9(2) . . . . ?
C7B C2B C3B C4B -0.6(4) . . . . ?
N1A C14A C13A C12A -179.9(2) . . . . ?
C9A C14A C13A C12A 0.2(4) . . . . ?
N8A C7A C6A C5A -179.1(2) . . . . ?
C2A C7A C6A C5A 0.8(4) . . . . ?
C2D C3D C4D C5D 0.9(4) . . . 2_567 ?
N8B C7B C6B C5B -178.9(2) . . . . ?
C2B C7B C6B C5B 0.4(4) . . . . ?
N8A C9A C10A C11A -179.8(2) . . . . ?
C14A C9A C10A C11A 0.4(4) . . . . ?
C7A C6A C5A C4A 0.4(4) . . . . ?
C3A C4A C5A C6A -1.3(4) . . . . ?
C7D C6D C5D C4D 0.2(4) . . . 2_567 ?
N8B C9B C10B C11B -179.6(2) . . . . ?
C14B C9B C10B C11B 0.1(4) . . . . ?
C14B C13B C12B C11B 0.0(4) . . . . ?
C14A C13A C12A C11A -0.2(4) . . . . ?
C9A C10A C11A C12A -0.4(4) . . . . ?
C13A C12A C11A C10A 0.3(4) . . . . ?
C2B C3B C4B C5B 0.3(4) . . . . ?
C9B C10B C11B C12B -0.5(4) . . . . ?
C13B C12B C11B C10B 0.5(4) . . . . ?
C7B C6B C5B C4B -0.7(4) . . . . ?
C3B C4B C5B C6B 0.3(4) . . . . ?
